data_2206518
loop_
_publ_author_name
'Hartung, Jens'
'Svoboda, Ingrid'
'Schmidt, Philipp'
'Fuess, Hartmut'

_publ_section_title
;
 Racemic <i>trans</i>-4-phenylperhydropyran-3-ol
;
_journal_issue 8
_journal_name_full 'Acta Crystallographica Section E'
_journal_page_first o2395
_journal_page_last o2397
_journal_paper_doi 10.1107/S1600536805020222
_journal_volume 61
_journal_year 2005
_chemical_formula_iupac 'C11 H14 O2'
_chemical_formula_sum 'C11 H14 O2'
_chemical_formula_weight 178.22
_chemical_melting_point 346
_chemical_name_systematic
;
trans-4-Phenyl-3-tetrahydropyranol
;
_space_group_IT_number 2
_symmetry_cell_setting triclinic
_symmetry_space_group_name_Hall '-P 1'
_symmetry_space_group_name_H-M 'P -1'
_atom_sites_solution_hydrogens geom
_atom_sites_solution_primary direct
_atom_sites_solution_secondary difmap
_audit_creation_method SHELXL-97
_cell_angle_alpha 77.380(10)
_cell_angle_beta 85.68(2)
_cell_angle_gamma 73.550(10)
_cell_formula_units_Z 4
_cell_length_a 9.580(3)
_cell_length_b 10.0150(10)
_cell_length_c 10.670(2)
_cell_measurement_reflns_used 25
_cell_measurement_temperature 299(2)
_cell_measurement_theta_max 12.35
_cell_measurement_theta_min 2.61
_cell_volume 958.0(4)
_computing_cell_refinement
;
CAD-4 Diffractometer Control Software
;
_computing_data_collection
;
CAD-4 Diffractometer Control Software (Nonius, 1993)
;
_computing_data_reduction
;
CAD-4 Diffractometer Control Software
;
_computing_molecular_graphics
;
PLATON (Spek, 1990; Spek 2003) and ORTEP-3 for Windows (Farrugia,
1997, 2005)
;
_computing_publication_material SHELXL97
_computing_structure_refinement 'SHELXL97 (Sheldrick, 1997)'
_computing_structure_solution 'SHELXS97 (Sheldrick, 1997)'
_diffrn_ambient_temperature 299(2)
_diffrn_measured_fraction_theta_full 0.996
_diffrn_measured_fraction_theta_max 0.996
_diffrn_measurement_device_type 'Nonius CAD-4'
_diffrn_measurement_method \w/2\q
_diffrn_radiation_monochromator graphite
_diffrn_radiation_source 'fine-focus sealed tube'
_diffrn_radiation_type MoK\a
_diffrn_radiation_wavelength 0.71073
_diffrn_reflns_av_R_equivalents 0.1604
_diffrn_reflns_av_sigmaI/netI 0.1016
_diffrn_reflns_limit_h_max 1
_diffrn_reflns_limit_h_min -11
_diffrn_reflns_limit_k_max 11
_diffrn_reflns_limit_k_min -12
_diffrn_reflns_limit_l_max 13
_diffrn_reflns_limit_l_min -13
_diffrn_reflns_number 4247
_diffrn_reflns_theta_full 25.97
_diffrn_reflns_theta_max 25.97
_diffrn_reflns_theta_min 4.21
_diffrn_standards_decay_% 13.9
_diffrn_standards_interval_time 120
_diffrn_standards_number 3
_exptl_absorpt_coefficient_mu 0.084
_exptl_absorpt_correction_type none
_exptl_crystal_colour colourless
_exptl_crystal_density_diffrn 1.236
_exptl_crystal_density_method 'not measured'
_exptl_crystal_description Prism
_exptl_crystal_F_000 384
_exptl_crystal_size_max 0.50
_exptl_crystal_size_mid 0.22
_exptl_crystal_size_min 0.10
_refine_diff_density_max 0.271
_refine_diff_density_min -0.315
_refine_ls_extinction_method none
_refine_ls_goodness_of_fit_ref 0.903
_refine_ls_hydrogen_treatment mixed
_refine_ls_matrix_type full
_refine_ls_number_parameters 241
_refine_ls_number_reflns 3738
_refine_ls_number_restraints 0
_refine_ls_restrained_S_all 0.903
_refine_ls_R_factor_all 0.1647
_refine_ls_R_factor_gt 0.0616
_refine_ls_shift/su_max 0.068
_refine_ls_shift/su_mean 0.009
_refine_ls_structure_factor_coef Fsqd
_refine_ls_weighting_details 'calc w=1/[\s^2^(Fo^2^)+(0.113P)^2^+0.3203P] where P=(Fo^2^+2Fc^2^)/3'
_refine_ls_weighting_scheme calc
_refine_ls_wR_factor_gt 0.1506
_refine_ls_wR_factor_ref 0.2084
_reflns_number_gt 1776
_reflns_number_total 3738
_reflns_threshold_expression I>2\s(I)
_cod_data_source_file om6243.cif
_cod_data_source_block I
_cod_depositor_comments
;
The following automatic conversions were performed:
'_symmetry_cell_setting' value 'Triclinic' changed to 'triclinic'
according to '/home/saulius/struct/CIF-dictionaries/cif_core.dic'
dictionary named 'cif_core.dic' version 2.4.1 from 2010-06-29.

Automatic conversion script
Id: cif_fix_enum 1527 2010-12-29 10:47:43Z saulius 

The following automatic conversions were performed:

'_symmetry_cell_setting' value 'Triclinic' changed to 'triclinic'
according to /home/saulius/struct/CIF-dictionaries/cif_core.dic
dictionary named 'cif_core.dic' version 2.4.1 from 2010-06-29.

Automatic conversion script
Id: cif_fix_values 1715 2011-07-08 13:25:40Z adriana 
;
_cod_database_code 2206518
_cod_database_fobs_code 2206518

loop_
_symmetry_equiv_pos_as_xyz
'x, y, z'
'-x, -y, -z'

loop_
_atom_site_label
_atom_site_fract_x
_atom_site_fract_y
_atom_site_fract_z
_atom_site_U_iso_or_equiv
_atom_site_adp_type
_atom_site_calc_flag
_atom_site_refinement_flags
_atom_site_occupancy
_atom_site_type_symbol
C2 0.3676(4) 0.3320(3) 0.1975(4) 0.0485(8) Uani d . 1 C
H2A 0.3009 0.3645 0.2645 0.058 Uiso calc R 1 H
H2B 0.4491 0.3721 0.1944 0.058 Uiso calc R 1 H
C3 0.4225(3) 0.1719(3) 0.2311(3) 0.0375(7) Uani d . 1 C
H3 0.4954 0.1412 0.1662 0.045 Uiso calc R 1 H
C4 0.2994(3) 0.1027(3) 0.2294(3) 0.0381(7) Uani d . 1 C
H4 0.2307 0.1286 0.2986 0.046 Uiso calc R 1 H
C5 0.2184(4) 0.1668(4) 0.1030(3) 0.0477(8) Uani d . 1 C
H5A 0.2810 0.1365 0.0328 0.057 Uiso calc R 1 H
H5B 0.1330 0.1325 0.1054 0.057 Uiso calc R 1 H
C6 0.1726(4) 0.3277(4) 0.0797(4) 0.0578(10) Uani d . 1 C
H6A 0.1230 0.3658 -0.0017 0.069 Uiso calc R 1 H
H6B 0.1048 0.3580 0.1469 0.069 Uiso calc R 1 H
C7 0.3541(3) -0.0594(3) 0.2562(3) 0.0386(7) Uani d . 1 C
C8 0.3338(4) -0.1367(4) 0.3755(3) 0.0500(9) Uani d . 1 C
H8 0.2845 -0.0903 0.4391 0.060 Uiso calc R 1 H
C9 0.3864(5) -0.2841(4) 0.4021(4) 0.0659(11) Uani d . 1 C
H9 0.3724 -0.3356 0.4835 0.079 Uiso calc R 1 H
C10 0.4590(4) -0.3542(4) 0.3093(4) 0.0645(11) Uani d . 1 C
H10 0.4934 -0.4529 0.3274 0.077 Uiso calc R 1 H
C11 0.4802(4) -0.2783(4) 0.1905(4) 0.0601(10) Uani d . 1 C
H11 0.5297 -0.3252 0.1273 0.072 Uiso calc R 1 H
C12 0.4281(4) -0.1316(4) 0.1635(3) 0.0495(9) Uani d . 1 C
H12 0.4430 -0.0807 0.0821 0.059 Uiso calc R 1 H
C13 -0.1576(4) 0.6642(4) 0.3878(4) 0.0633(11) Uani d . 1 C
H13A -0.1032 0.6436 0.4661 0.076 Uiso calc R 1 H
H13B -0.2415 0.6269 0.4081 0.076 Uiso calc R 1 H
C14 -0.2087(3) 0.8237(3) 0.3395(3) 0.0442(8) Uani d . 1 C
H14 -0.2682 0.8440 0.2633 0.053 Uiso calc R 1 H
C15 -0.0792(3) 0.8846(3) 0.3036(3) 0.0400(7) Uani d . 1 C
H15 -0.0243 0.8658 0.3825 0.048 Uiso calc R 1 H
C16 0.0210(4) 0.8020(4) 0.2112(4) 0.0544(9) Uani d . 1 C
H16A -0.0267 0.8233 0.1293 0.065 Uiso calc R 1 H
H16B 0.1098 0.8317 0.1967 0.065 Uiso calc R 1 H
C17 0.0577(4) 0.6442(4) 0.2649(5) 0.0733(13) Uani d . 1 C
H17A 0.1167 0.5942 0.2026 0.088 Uiso calc R 1 H
H17B 0.1146 0.6221 0.3419 0.088 Uiso calc R 1 H
C18 -0.1230(3) 1.0438(3) 0.2552(3) 0.0367(7) Uani d . 1 C
C19 -0.1881(4) 1.1069(4) 0.1370(3) 0.0493(8) Uani d . 1 C
H19 -0.2044 1.0503 0.0843 0.059 Uiso calc R 1 H
C20 -0.2289(4) 1.2536(4) 0.0968(4) 0.0601(10) Uani d . 1 C
H20 -0.2721 1.2944 0.0172 0.072 Uiso calc R 1 H
C21 -0.2066(4) 1.3386(4) 0.1725(4) 0.0595(10) Uani d . 1 C
H21 -0.2350 1.4370 0.1450 0.071 Uiso calc R 1 H
C22 -0.1426(4) 1.2789(4) 0.2886(4) 0.0587(10) Uani d . 1 C
H22 -0.1273 1.3365 0.3407 0.070 Uiso calc R 1 H
C23 -0.1001(4) 1.1319(3) 0.3292(3) 0.0463(8) Uani d . 1 C
H23 -0.0551 1.0922 0.4082 0.056 Uiso calc R 1 H
O1 0.2955(3) 0.3828(2) 0.0779(2) 0.0566(7) Uani d . 1 O
O2 0.4926(2) 0.1316(2) 0.3521(2) 0.0438(6) Uani d . 1 O
H2C 0.425(4) 0.140(4) 0.417(3) 0.053 Uiso d . 1 H
O3 -0.0685(3) 0.5958(3) 0.2950(3) 0.0810(10) Uani d . 1 O
O4 -0.2960(3) 0.8831(3) 0.4378(2) 0.0559(7) Uani d . 1 O
H4A -0.353(4) 0.953(5) 0.403(4) 0.067 Uiso d . 1 H

loop_
_atom_site_aniso_label
_atom_site_aniso_U_11
_atom_site_aniso_U_22
_atom_site_aniso_U_33
_atom_site_aniso_U_12
_atom_site_aniso_U_13
_atom_site_aniso_U_23
C2 0.0464(18) 0.0401(19) 0.059(2) -0.0115(15) -0.0050(16) -0.0090(16)
C3 0.0375(16) 0.0341(17) 0.0389(18) -0.0084(12) 0.0007(13) -0.0053(13)
C4 0.0342(15) 0.0366(17) 0.0413(18) -0.0088(13) 0.0014(13) -0.0057(13)
C5 0.0436(18) 0.049(2) 0.049(2) -0.0146(14) -0.0096(15) -0.0024(15)
C6 0.050(2) 0.051(2) 0.064(2) -0.0090(16) -0.0141(17) 0.0053(18)
C7 0.0366(16) 0.0388(18) 0.0426(19) -0.0143(13) -0.0018(13) -0.0076(14)
C8 0.064(2) 0.045(2) 0.042(2) -0.0187(16) 0.0001(16) -0.0069(15)
C9 0.095(3) 0.048(2) 0.055(2) -0.029(2) -0.010(2) 0.0034(18)
C10 0.076(3) 0.035(2) 0.083(3) -0.0130(18) -0.022(2) -0.009(2)
C11 0.065(2) 0.050(2) 0.066(3) -0.0073(18) -0.0044(19) -0.026(2)
C12 0.056(2) 0.046(2) 0.047(2) -0.0150(15) 0.0040(16) -0.0100(16)
C13 0.056(2) 0.037(2) 0.095(3) -0.0165(16) -0.002(2) -0.0055(19)
C14 0.0413(17) 0.0396(18) 0.052(2) -0.0101(13) 0.0004(15) -0.0119(15)
C15 0.0418(17) 0.0336(17) 0.0438(18) -0.0072(13) -0.0064(14) -0.0088(13)
C16 0.0447(19) 0.050(2) 0.067(3) -0.0060(15) 0.0054(17) -0.0224(18)
C17 0.055(2) 0.052(2) 0.113(4) -0.0001(18) 0.001(2) -0.035(2)
C18 0.0340(15) 0.0357(17) 0.0380(18) -0.0086(12) 0.0035(13) -0.0055(13)
C19 0.0486(19) 0.052(2) 0.047(2) -0.0144(16) -0.0041(15) -0.0092(16)
C20 0.048(2) 0.062(3) 0.054(2) -0.0064(17) -0.0054(17) 0.0122(19)
C21 0.058(2) 0.035(2) 0.075(3) -0.0101(16) 0.011(2) 0.0032(19)
C22 0.074(2) 0.041(2) 0.067(3) -0.0227(17) 0.009(2) -0.0174(18)
C23 0.058(2) 0.044(2) 0.0385(19) -0.0157(15) -0.0005(15) -0.0083(15)
O1 0.0590(15) 0.0442(14) 0.0606(16) -0.0161(11) -0.0118(12) 0.0083(11)
O2 0.0391(12) 0.0488(14) 0.0418(14) -0.0078(10) -0.0013(10) -0.0114(10)
O3 0.0712(19) 0.0453(16) 0.136(3) -0.0162(13) 0.0084(18) -0.0420(17)
O4 0.0523(14) 0.0467(15) 0.0536(16) -0.0007(11) 0.0081(12) 0.0013(12)

loop_
_atom_type_symbol
_atom_type_description
_atom_type_scat_dispersion_real
_atom_type_scat_dispersion_imag
_atom_type_scat_source
C C 0.0033 0.0016 'International Tables Vol C Tables 4.2.6.8 and 6.1.1.4'
H H 0.0000 0.0000 'International Tables Vol C Tables 4.2.6.8 and 6.1.1.4'
O O 0.0106 0.0060 'International Tables Vol C Tables 4.2.6.8 and 6.1.1.4'

loop_
_geom_angle_atom_site_label_1
_geom_angle_atom_site_label_2
_geom_angle_atom_site_label_3
_geom_angle
_geom_angle_publ_flag
O1 C2 C3 112.9(3) yes
O1 C2 H2A 109.0 ?
C3 C2 H2A 109.0 ?
O1 C2 H2B 109.0 ?
C3 C2 H2B 109.0 ?
H2A C2 H2B 107.8 ?
O2 C3 C2 108.6(3) ?
O2 C3 C4 112.7(2) ?
C2 C3 C4 111.2(2) yes
O2 C3 H3 108.1 ?
C2 C3 H3 108.0 ?
C4 C3 H3 108.0 ?
C7 C4 C5 113.7(3) ?
C7 C4 C3 112.0(2) ?
C5 C4 C3 108.9(2) yes
C7 C4 H4 107.3 ?
C5 C4 H4 107.3 ?
C3 C4 H4 107.3 ?
C6 C5 C4 111.0(3) yes
C6 C5 H5A 109.5 ?
C4 C5 H5A 109.4 ?
C6 C5 H5B 109.4 ?
C4 C5 H5B 109.4 ?
H5A C5 H5B 108.0 ?
O1 C6 C5 111.3(3) yes
O1 C6 H6A 109.4 ?
C5 C6 H6A 109.4 ?
O1 C6 H6B 109.4 ?
C5 C6 H6B 109.4 ?
H6A C6 H6B 108.0 ?
C8 C7 C12 118.4(3) ?
C8 C7 C4 119.9(3) ?
C12 C7 C4 121.7(3) ?
C7 C8 C9 120.4(3) ?
C7 C8 H8 119.8 ?
C9 C8 H8 119.8 ?
C8 C9 C10 120.5(4) ?
C8 C9 H9 119.7 ?
C10 C9 H9 119.7 ?
C11 C10 C9 119.5(4) ?
C11 C10 H10 120.2 ?
C9 C10 H10 120.2 ?
C10 C11 C12 120.2(4) ?
C10 C11 H11 119.9 ?
C12 C11 H11 119.9 ?
C7 C12 C11 120.9(3) ?
C7 C12 H12 119.5 ?
C11 C12 H12 119.5 ?
O3 C13 C14 111.4(3) yes
O3 C13 H13A 109.3 ?
C14 C13 H13A 109.3 ?
O3 C13 H13B 109.3 ?
C14 C13 H13B 109.3 ?
H13A C13 H13B 108.0 ?
O4 C14 C15 111.8(3) ?
O4 C14 C13 107.7(3) ?
C15 C14 C13 110.5(3) yes
O4 C14 H14 109.0 ?
C15 C14 H14 109.0 ?
C13 C14 H14 109.0 ?
C18 C15 C16 113.9(3) ?
C18 C15 C14 113.0(2) ?
C16 C15 C14 109.0(3) yes
C18 C15 H15 106.8 ?
C16 C15 H15 106.8 ?
C14 C15 H15 106.8 ?
C17 C16 C15 110.8(3) yes
C17 C16 H16A 109.5 ?
C15 C16 H16A 109.5 ?
C17 C16 H16B 109.5 ?
C15 C16 H16B 109.5 ?
H16A C16 H16B 108.1 ?
O3 C17 C16 112.1(3) yes
O3 C17 H17A 109.2 ?
C16 C17 H17A 109.2 ?
O3 C17 H17B 109.2 ?
C16 C17 H17B 109.2 ?
H17A C17 H17B 107.9 ?
C19 C18 C23 117.6(3) ?
C19 C18 C15 122.3(3) ?
C23 C18 C15 120.1(3) ?
C18 C19 C20 120.6(3) ?
C18 C19 H19 119.7 ?
C20 C19 H19 119.7 ?
C21 C20 C19 120.7(4) ?
C21 C20 H20 119.6 ?
C19 C20 H20 119.6 ?
C22 C21 C20 119.7(3) ?
C22 C21 H21 120.2 ?
C20 C21 H21 120.2 ?
C21 C22 C23 120.0(4) ?
C21 C22 H22 120.0 ?
C23 C22 H22 120.0 ?
C22 C23 C18 121.4(3) ?
C22 C23 H23 119.3 ?
C18 C23 H23 119.3 ?
C2 O1 C6 110.5(3) yes
C3 O2 H2C 110(2) ?
C13 O3 C17 111.4(3) yes
C14 O4 H4A 107(3) ?

loop_
_geom_bond_atom_site_label_1
_geom_bond_atom_site_label_2
_geom_bond_distance
_geom_bond_publ_flag
C2 O1 1.419(4) yes
C2 C3 1.508(4) yes
C2 H2A 0.9700 ?
C2 H2B 0.9700 ?
C3 O2 1.424(4) yes
C3 C4 1.531(4) yes
C3 H3 0.9800 ?
C4 C7 1.526(4) yes
C4 C5 1.526(4) yes
C4 H4 0.9800 ?
C5 C6 1.514(5) yes
C5 H5A 0.9700 ?
C5 H5B 0.9700 ?
C6 O1 1.433(4) yes
C6 H6A 0.9700 ?
C6 H6B 0.9700 ?
C7 C8 1.370(4) ?
C7 C12 1.386(4) ?
C8 C9 1.389(5) ?
C8 H8 0.9300 ?
C9 C10 1.371(6) ?
C9 H9 0.9300 ?
C10 C11 1.362(6) ?
C10 H10 0.9300 ?
C11 C12 1.383(5) ?
C11 H11 0.9300 ?
C12 H12 0.9300 ?
C13 O3 1.420(5) yes
C13 C14 1.514(5) ?
C13 H13A 0.9700 ?
C13 H13B 0.9700 ?
C14 O4 1.418(4) yes
C14 C15 1.521(4) yes
C14 H14 0.9800 ?
C15 C18 1.510(4) yes
C15 C16 1.530(4) yes
C15 H15 0.9800 ?
C16 C17 1.506(5) yes
C16 H16A 0.9700 ?
C16 H16B 0.9700 ?
C17 O3 1.416(5) yes
C17 H17A 0.9700 ?
C17 H17B 0.9700 ?
C18 C19 1.388(4) ?
C18 C23 1.376(5) ?
C19 C20 1.385(5) ?
C19 H19 0.9300 ?
C20 C21 1.361(6) ?
C20 H20 0.9300 ?
C21 C22 1.361(6) ?
C21 H21 0.9300 ?
C22 C23 1.389(5) ?
C22 H22 0.9300 ?
C23 H23 0.9300 ?
O2 H2C 0.91(4) ?
O4 H4A 0.79(4) ?

loop_
_geom_hbond_atom_site_label_D
_geom_hbond_atom_site_label_H
_geom_hbond_atom_site_label_A
_geom_hbond_site_symmetry_A
_geom_hbond_distance_DH
_geom_hbond_distance_HA
_geom_hbond_distance_DA
_geom_hbond_angle_DHA
O2 H2C O4 2_566 0.91(4) 1.92(4) 2.823(3) 168(3)
O4 H4A O2 1_465 0.79(4) 1.97(4) 2.750(3) 169(4)

loop_
_geom_torsion_atom_site_label_1
_geom_torsion_atom_site_label_2
_geom_torsion_atom_site_label_3
_geom_torsion_atom_site_label_4
_geom_torsion
_geom_torsion_publ_flag
O1 C2 C3 O2 -179.9(3) ?
O1 C2 C3 C4 -55.3(4) yes
O2 C3 C4 C7 -60.8(3) ?
C2 C3 C4 C7 176.9(3) ?
O2 C3 C4 C5 172.6(2) ?
C2 C3 C4 C5 50.4(3) yes
C7 C4 C5 C6 -177.7(3) ?
C3 C4 C5 C6 -52.0(3) yes
C4 C5 C6 O1 58.0(4) yes
C5 C4 C7 C8 -134.2(3) ?
C3 C4 C7 C8 101.8(3) ?
C5 C4 C7 C12 47.5(4) ?
C3 C4 C7 C12 -76.4(4) ?
C12 C7 C8 C9 0.0(5) ?
C4 C7 C8 C9 -178.4(3) ?
C7 C8 C9 C10 -0.2(6) ?
C8 C9 C10 C11 0.4(6) ?
C9 C10 C11 C12 -0.4(6) ?
C8 C7 C12 C11 0.1(5) ?
C4 C7 C12 C11 178.4(3) ?
C10 C11 C12 C7 0.1(6) ?
O3 C13 C14 O4 -179.8(3) ?
O3 C13 C14 C15 -57.5(4) yes
O4 C14 C15 C18 -59.9(4) ?
C13 C14 C15 C18 -179.8(3) ?
O4 C14 C15 C16 172.4(3) ?
C13 C14 C15 C16 52.5(4) yes
C18 C15 C16 C17 -179.0(3) ?
C14 C15 C16 C17 -51.7(4) yes
C15 C16 C17 O3 55.8(5) yes
C16 C15 C18 C19 54.8(4) ?
C14 C15 C18 C19 -70.3(4) ?
C16 C15 C18 C23 -125.8(3) ?
C14 C15 C18 C23 109.1(3) ?
C23 C18 C19 C20 -0.5(5) ?
C15 C18 C19 C20 178.9(3) ?
C18 C19 C20 C21 -0.3(5) ?
C19 C20 C21 C22 0.5(6) ?
C20 C21 C22 C23 0.1(6) ?
C21 C22 C23 C18 -0.9(5) ?
C19 C18 C23 C22 1.1(5) ?
C15 C18 C23 C22 -178.3(3) ?
C3 C2 O1 C6 59.8(4) yes
C5 C6 O1 C2 -60.8(4) yes
C14 C13 O3 C17 60.6(4) yes
C16 C17 O3 C13 -59.9(5) yes
